data_7026335
loop_
_publ_author_name
'Xu, Feng'
'Huang, Wei'
'You, Xiao-Zeng'

_publ_section_title
;
 Novel cyano-bridged mixed-valent copper complexes formed by completely in
 situ synthetic method via the cleavage of C-C bond in acetonitrile.
;
_journal_issue 44
_journal_name_full 'Dalton transactions (Cambridge, England : 2003)'
_journal_page_first 10652
_journal_page_last 10658
_journal_paper_doi 10.1039/c0dt00345j
_journal_volume 39
_journal_year 2010
_chemical_formula_moiety 'C62 H40 Cu3 N12, 2(C2 H6 O), 3(Cl O4)'
_chemical_formula_sum 'C66 H52 Cl3 Cu3 N12 O14'
_chemical_formula_weight 1534.17
_chemical_name_systematic
;
?
;
_space_group_IT_number 14
_symmetry_cell_setting monoclinic
_symmetry_space_group_name_Hall '-P 2yn'
_symmetry_space_group_name_H-M 'P 1 21/n 1'
_atom_sites_solution_hydrogens geom
_atom_sites_solution_primary direct
_atom_sites_solution_secondary difmap
_audit_creation_method SHELXL-97
_cell_angle_alpha 90.00
_cell_angle_beta 96.296(2)
_cell_angle_gamma 90.00
_cell_formula_units_Z 4
_cell_length_a 13.0200(12)
_cell_length_b 23.760(2)
_cell_length_c 21.3761(19)
_cell_measurement_reflns_used 2549
_cell_measurement_temperature 291(2)
_cell_measurement_theta_max 17.816
_cell_measurement_theta_min 2.327
_cell_volume 6572.9(10)
_computing_cell_refinement SMART
_computing_data_collection 'SMART (BRUKER 2000)'
_computing_data_reduction 'SAINT (BRUKER 2000)'
_computing_molecular_graphics 'SHELXL-97 (Sheldrick, 1997)'
_computing_publication_material 'SHELXL-97 (Sheldrick, 1997)'
_computing_structure_refinement 'SHELXL-97 (Sheldrick, 1997)'
_computing_structure_solution 'SHELXL-97 (Sheldrick, 1997)'
_diffrn_ambient_temperature 291(2)
_diffrn_measured_fraction_theta_full 1.000
_diffrn_measured_fraction_theta_max 1.000
_diffrn_measurement_device_type 'Bruker CCD area detector'
_diffrn_measurement_method 'phi and omega scans'
_diffrn_radiation_monochromator graphite
_diffrn_radiation_source 'fine-focus sealed tube'
_diffrn_radiation_type MoK\a
_diffrn_radiation_wavelength 0.71073
_diffrn_reflns_av_R_equivalents 0.0985
_diffrn_reflns_av_sigmaI/netI 0.1639
_diffrn_reflns_limit_h_max 15
_diffrn_reflns_limit_h_min -12
_diffrn_reflns_limit_k_max 28
_diffrn_reflns_limit_k_min -28
_diffrn_reflns_limit_l_max 19
_diffrn_reflns_limit_l_min -25
_diffrn_reflns_number 32911
_diffrn_reflns_theta_full 25.00
_diffrn_reflns_theta_max 25.00
_diffrn_reflns_theta_min 1.71
_diffrn_standards_decay_% 0
_diffrn_standards_interval_count 0
_diffrn_standards_interval_time 0
_diffrn_standards_number 0
_exptl_absorpt_coefficient_mu 1.160
_exptl_absorpt_correction_T_max 0.8928
_exptl_absorpt_correction_T_min 0.8545
_exptl_absorpt_correction_type multi-scan
_exptl_absorpt_process_details 'SADABS, Bruker(2000)'
_exptl_crystal_colour 'dark green'
_exptl_crystal_density_diffrn 1.550
_exptl_crystal_density_method 'not measured'
_exptl_crystal_description block
_exptl_crystal_F_000 3128
_exptl_crystal_size_max 0.14
_exptl_crystal_size_mid 0.10
_exptl_crystal_size_min 0.10
_refine_diff_density_max 0.587
_refine_diff_density_min -0.431
_refine_diff_density_rms 0.073
_refine_ls_extinction_method none
_refine_ls_goodness_of_fit_ref 0.881
_refine_ls_hydrogen_treatment constr
_refine_ls_matrix_type full
_refine_ls_number_parameters 884
_refine_ls_number_reflns 11566
_refine_ls_number_restraints 6
_refine_ls_restrained_S_all 0.885
_refine_ls_R_factor_all 0.1728
_refine_ls_R_factor_gt 0.0603
_refine_ls_shift/su_max 0.001
_refine_ls_shift/su_mean 0.000
_refine_ls_structure_factor_coef Fsqd
_refine_ls_weighting_details 'calc w=1/[\s^2^(Fo^2^)+(0.0106P)^2^+1.9800P] where P=(Fo^2^+2Fc^2^)/3'
_refine_ls_weighting_scheme calc
_refine_ls_wR_factor_gt 0.0863
_refine_ls_wR_factor_ref 0.0993
_reflns_number_gt 3928
_reflns_number_total 11566
_reflns_threshold_expression >2sigma(I)
_cod_data_source_file c0dt00345j.txt
_cod_data_source_block 6
_cod_original_cell_volume 6572.8(10)
_cod_original_sg_symbol_H-M 'P 21/n'
_cod_database_code 7026335

loop_
_symmetry_equiv_pos_as_xyz
'x, y, z'
'-x+1/2, y+1/2, -z+1/2'
'-x, -y, -z'
'x-1/2, -y-1/2, z-1/2'

loop_
_atom_site_label
_atom_site_type_symbol
_atom_site_fract_x
_atom_site_fract_y
_atom_site_fract_z
_atom_site_U_iso_or_equiv
_atom_site_adp_type
_atom_site_occupancy
_atom_site_symmetry_multiplicity
_atom_site_calc_flag
_atom_site_refinement_flags
Cu1 Cu 0.87661(6) 0.99791(3) 0.85886(3) 0.0638(2) Uani 1 1 d .
Cu2 Cu 0.84106(7) 0.78991(3) 0.83534(3) 0.0715(3) Uani 1 1 d .
Cu3 Cu 0.89346(6) 0.67645(3) 1.03057(3) 0.0684(3) Uani 1 1 d .
C1 C 0.6531(6) 0.9929(3) 0.8777(3) 0.076(2) Uani 1 1 d .
H1A H 0.6728 0.9672 0.9096 0.091 Uiso 1 1 calc R
C2 C 0.5495(6) 1.0082(3) 0.8674(4) 0.094(2) Uani 1 1 d .
H2A H 0.5017 0.9942 0.8927 0.113 Uiso 1 1 calc R
C3 C 0.5200(7) 1.0445(3) 0.8191(5) 0.103(3) Uani 1 1 d .
H3A H 0.4514 1.0557 0.8113 0.124 Uiso 1 1 calc R
C4 C 0.5922(7) 1.0647(3) 0.7817(4) 0.080(2) Uani 1 1 d .
C5 C 0.5691(8) 1.1018(4) 0.7294(5) 0.117(4) Uani 1 1 d .
H5A H 0.5009 1.1125 0.7179 0.141 Uiso 1 1 calc R
C6 C 0.6424(10) 1.1214(4) 0.6969(5) 0.122(4) Uani 1 1 d .
H6A H 0.6243 1.1459 0.6636 0.146 Uiso 1 1 calc R
C7 C 0.7487(9) 1.1060(3) 0.7115(4) 0.095(3) Uani 1 1 d .
C8 C 0.8279(11) 1.1256(4) 0.6799(5) 0.126(5) Uani 1 1 d U
H8A H 0.8137 1.1496 0.6457 0.151 Uiso 1 1 calc R
C9 C 0.9249(10) 1.1101(4) 0.6981(4) 0.129(4) Uani 1 1 d U
H9A H 0.9788 1.1242 0.6775 0.155 Uiso 1 1 calc R
C10 C 0.9457(7) 1.0721(3) 0.7491(4) 0.091(2) Uani 1 1 d .
H10A H 1.0134 1.0607 0.7608 0.110 Uiso 1 1 calc R
C11 C 0.7718(7) 1.0696(3) 0.7625(3) 0.066(2) Uani 1 1 d .
C12 C 0.6952(6) 1.0481(3) 0.7968(3) 0.0636(19) Uani 1 1 d .
C13 C 0.8331(5) 1.0766(2) 0.9696(3) 0.0597(18) Uani 1 1 d .
H13A H 0.7633 1.0677 0.9617 0.072 Uiso 1 1 calc R
C14 C 0.8641(5) 1.1162(3) 1.0159(3) 0.0653(19) Uani 1 1 d .
H14A H 0.8151 1.1333 1.0382 0.078 Uiso 1 1 calc R
C15 C 0.9650(6) 1.1300(3) 1.0287(3) 0.0680(19) Uani 1 1 d .
H15A H 0.9860 1.1564 1.0596 0.082 Uiso 1 1 calc R
C16 C 1.0371(5) 1.1036(3) 0.9945(3) 0.0561(17) Uani 1 1 d .
C17 C 1.1455(6) 1.1138(3) 1.0039(3) 0.075(2) Uani 1 1 d .
H17A H 1.1707 1.1403 1.0336 0.091 Uiso 1 1 calc R
C18 C 1.2121(5) 1.0864(3) 0.9715(3) 0.073(2) Uani 1 1 d .
H18A H 1.2822 1.0948 0.9784 0.087 Uiso 1 1 calc R
C19 C 1.1767(6) 1.0445(3) 0.9265(3) 0.0591(18) Uani 1 1 d .
C20 C 1.2405(5) 1.0133(3) 0.8924(3) 0.080(2) Uani 1 1 d .
H20A H 1.3116 1.0188 0.8986 0.096 Uiso 1 1 calc R
C21 C 1.2005(7) 0.9751(3) 0.8503(3) 0.092(2) Uani 1 1 d .
H21A H 1.2437 0.9541 0.8274 0.111 Uiso 1 1 calc R
C22 C 1.0923(6) 0.9671(3) 0.8410(3) 0.079(2) Uani 1 1 d .
H22A H 1.0648 0.9404 0.8121 0.095 Uiso 1 1 calc R
C23 C 1.0708(5) 1.0351(3) 0.9157(3) 0.0534(17) Uani 1 1 d .
C24 C 1.0016(5) 1.0640(2) 0.9498(3) 0.0500(16) Uani 1 1 d .
C25 C 0.8583(5) 0.8697(3) 0.8357(2) 0.0550(17) Uani 1 1 d .
C26 C 0.6038(7) 0.7810(3) 0.8445(3) 0.090(2) Uani 1 1 d .
H26A H 0.6161 0.7970 0.8843 0.107 Uiso 1 1 calc R
C27 C 0.5031(7) 0.7666(3) 0.8228(5) 0.117(3) Uani 1 1 d .
H27A H 0.4499 0.7722 0.8479 0.141 Uiso 1 1 calc R
C28 C 0.4834(7) 0.7442(3) 0.7640(5) 0.109(3) Uani 1 1 d .
H28A H 0.4162 0.7345 0.7485 0.131 Uiso 1 1 calc R
C29 C 0.5627(8) 0.7359(3) 0.7279(4) 0.083(2) Uani 1 1 d .
C30 C 0.5477(8) 0.7123(3) 0.6668(5) 0.106(3) Uani 1 1 d .
H30A H 0.4810 0.7038 0.6491 0.127 Uiso 1 1 calc R
C31 C 0.6281(9) 0.7017(3) 0.6336(4) 0.106(3) Uani 1 1 d .
H31A H 0.6166 0.6851 0.5941 0.127 Uiso 1 1 calc R
C32 C 0.7289(9) 0.7158(3) 0.6587(4) 0.091(3) Uani 1 1 d .
C33 C 0.8158(10) 0.7057(4) 0.6271(4) 0.116(4) Uani 1 1 d .
H33A H 0.8077 0.6891 0.5875 0.139 Uiso 1 1 calc R
C34 C 0.9116(9) 0.7198(4) 0.6537(4) 0.122(3) Uani 1 1 d .
H34A H 0.9693 0.7128 0.6327 0.146 Uiso 1 1 calc R
C35 C 0.9223(7) 0.7456(3) 0.7140(4) 0.096(3) Uani 1 1 d .
H35A H 0.9882 0.7559 0.7315 0.115 Uiso 1 1 calc R
C36 C 0.7485(7) 0.7404(3) 0.7188(3) 0.069(2) Uani 1 1 d .
C37 C 0.6627(7) 0.7501(3) 0.7535(4) 0.068(2) Uani 1 1 d .
C38 C 0.8844(5) 0.7460(2) 0.9081(3) 0.067(2) Uani 1 1 d .
C39 C 0.7008(7) 0.7422(3) 1.0401(3) 0.087(2) Uani 1 1 d .
H39A H 0.7440 0.7707 1.0573 0.105 Uiso 1 1 calc R
C40 C 0.5945(8) 0.7517(4) 1.0297(4) 0.110(3) Uani 1 1 d .
H40A H 0.5670 0.7863 1.0396 0.132 Uiso 1 1 calc R
C41 C 0.5308(7) 0.7093(5) 1.0047(4) 0.110(3) Uani 1 1 d .
H41A H 0.4599 0.7154 0.9972 0.132 Uiso 1 1 calc R
C42 C 0.5718(8) 0.6578(4) 0.9906(3) 0.089(2) Uani 1 1 d .
C43 C 0.5105(7) 0.6123(5) 0.9660(4) 0.119(3) Uani 1 1 d .
H43A H 0.4391 0.6163 0.9606 0.143 Uiso 1 1 calc R
C44 C 0.5529(9) 0.5624(4) 0.9500(4) 0.115(3) Uani 1 1 d .
H44A H 0.5102 0.5332 0.9341 0.138 Uiso 1 1 calc R
C45 C 0.6631(9) 0.5548(4) 0.9574(4) 0.100(3) Uani 1 1 d .
C46 C 0.7149(9) 0.5082(4) 0.9368(4) 0.119(3) Uani 1 1 d .
H46A H 0.6777 0.4775 0.9194 0.143 Uiso 1 1 calc R
C47 C 0.8189(9) 0.5076(4) 0.9422(4) 0.136(4) Uani 1 1 d .
H47A H 0.8536 0.4767 0.9280 0.163 Uiso 1 1 calc R
C48 C 0.8738(6) 0.5529(4) 0.9688(3) 0.106(3) Uani 1 1 d .
H48A H 0.9456 0.5512 0.9725 0.127 Uiso 1 1 calc R
C49 C 0.7265(8) 0.5989(4) 0.9828(3) 0.075(2) Uani 1 1 d .
C50 C 0.6779(7) 0.6509(4) 1.0005(3) 0.081(2) Uani 1 1 d .
C51 C 0.8303(6) 0.6441(3) 1.1594(4) 0.090(2) Uani 1 1 d .
H51A H 0.7627 0.6535 1.1444 0.108 Uiso 1 1 calc R
C52 C 0.8508(7) 0.6223(3) 1.2208(4) 0.109(3) Uani 1 1 d .
H52A H 0.7974 0.6172 1.2459 0.131 Uiso 1 1 calc R
C53 C 0.9495(8) 0.6088(3) 1.2429(4) 0.102(3) Uani 1 1 d .
H53A H 0.9638 0.5949 1.2836 0.122 Uiso 1 1 calc R
C54 C 1.0290(7) 0.6155(3) 1.2055(4) 0.080(2) Uani 1 1 d .
C55 C 1.1339(8) 0.6045(3) 1.2242(4) 0.092(3) Uani 1 1 d .
H55A H 1.1525 0.5899 1.2642 0.110 Uiso 1 1 calc R
C56 C 1.2078(7) 0.6140(3) 1.1872(4) 0.091(3) Uani 1 1 d .
H56A H 1.2763 0.6068 1.2021 0.110 Uiso 1 1 calc R
C57 C 1.1828(7) 0.6351(3) 1.1249(4) 0.075(2) Uani 1 1 d .
C58 C 1.2543(7) 0.6476(3) 1.0828(4) 0.100(3) Uani 1 1 d .
H58A H 1.3246 0.6431 1.0952 0.120 Uiso 1 1 calc R
C59 C 1.2220(7) 0.6662(3) 1.0241(4) 0.109(3) Uani 1 1 d .
H59A H 1.2698 0.6729 0.9956 0.131 Uiso 1 1 calc R
C60 C 1.1167(7) 0.6754(3) 1.0063(3) 0.095(2) Uani 1 1 d .
H60A H 1.0955 0.6883 0.9658 0.115 Uiso 1 1 calc R
C61 C 1.0800(6) 0.6463(2) 1.1042(3) 0.0651(19) Uani 1 1 d .
C62 C 1.0030(6) 0.6371(2) 1.1449(3) 0.0612(18) Uani 1 1 d .
C63 C 0.2078(17) 0.7566(5) 0.8773(9) 0.382(17) Uani 1 1 d D
H63A H 0.2608 0.7756 0.9049 0.458 Uiso 1 1 calc R
H63B H 0.1482 0.7541 0.9007 0.458 Uiso 1 1 calc R
C64 C 0.1790(10) 0.7956(5) 0.8295(5) 0.223(6) Uani 1 1 d D
H64A H 0.2059 0.8320 0.8420 0.335 Uiso 1 1 calc R
H64B H 0.1050 0.7975 0.8222 0.335 Uiso 1 1 calc R
H64C H 0.2062 0.7841 0.7916 0.335 Uiso 1 1 calc R
C65 C 0.1789(14) 0.5227(7) 0.8588(10) 0.401(19) Uani 1 1 d D
H65A H 0.2129 0.4864 0.8582 0.481 Uiso 1 1 calc R
H65B H 0.1565 0.5317 0.8152 0.481 Uiso 1 1 calc R
C66 C 0.0878(12) 0.5126(8) 0.8861(8) 0.287(10) Uani 1 1 d D
H66A H 0.0971 0.4803 0.9133 0.430 Uiso 1 1 calc R
H66B H 0.0323 0.5056 0.8537 0.430 Uiso 1 1 calc R
H66C H 0.0716 0.5448 0.9102 0.430 Uiso 1 1 calc R
Cl1 Cl 0.43797(19) 0.88451(11) 0.96045(12) 0.0986(7) Uani 1 1 d .
Cl2 Cl 0.2278(3) 0.65859(14) 0.69477(15) 0.1367(10) Uani 1 1 d .
Cl3 Cl 0.0457(2) 0.91330(14) 0.66271(13) 0.1124(8) Uani 1 1 d .
N1 N 0.7245(4) 1.0125(2) 0.8452(2) 0.0598(14) Uani 1 1 d .
N2 N 0.8716(6) 1.0525(2) 0.7801(2) 0.0720(17) Uani 1 1 d .
N3 N 0.8997(4) 1.05101(18) 0.93641(19) 0.0513(13) Uani 1 1 d .
N4 N 1.0299(4) 0.9969(2) 0.8725(2) 0.0621(14) Uani 1 1 d .
N5 N 0.8631(4) 0.9181(2) 0.8407(2) 0.0655(16) Uani 1 1 d .
N6 N 0.6842(5) 0.7732(2) 0.8119(3) 0.0714(16) Uani 1 1 d .
N7 N 0.8436(5) 0.7555(2) 0.7465(2) 0.0698(16) Uani 1 1 d .
N8 N 0.9012(4) 0.7214(2) 0.9542(2) 0.0687(17) Uani 1 1 d .
N9 N 0.7415(4) 0.6931(3) 1.0258(2) 0.0688(16) Uani 1 1 d .
N10 N 0.8312(5) 0.5980(2) 0.9891(2) 0.0742(17) Uani 1 1 d .
N11 N 0.9040(5) 0.6516(2) 1.1223(2) 0.0683(16) Uani 1 1 d .
N12 N 1.0466(4) 0.6663(2) 1.0452(3) 0.0699(15) Uani 1 1 d .
O1 O 0.5432(4) 0.8800(2) 0.9576(3) 0.154(2) Uani 1 1 d .
O2 O 0.3914(5) 0.8880(3) 0.8989(3) 0.180(3) Uani 1 1 d .
O3 O 0.4073(5) 0.9347(3) 0.9852(3) 0.187(3) Uani 1 1 d .
O4 O 0.3978(5) 0.8396(3) 0.9881(3) 0.196(3) Uani 1 1 d .
O5 O 0.1998(11) 0.6406(6) 0.7457(4) 0.413(10) Uani 1 1 d .
O6 O 0.2360(7) 0.7145(3) 0.6936(4) 0.264(5) Uani 1 1 d .
O7 O 0.1611(6) 0.6387(3) 0.6453(4) 0.205(3) Uani 1 1 d .
O8 O 0.3197(7) 0.6378(5) 0.6963(7) 0.370(9) Uani 1 1 d .
O9 O 0.1050(6) 0.9048(5) 0.7106(3) 0.333(7) Uani 1 1 d .
O10 O 0.0213(9) 0.8640(5) 0.6407(5) 0.334(7) Uani 1 1 d .
O11 O -0.0289(8) 0.9465(4) 0.6775(4) 0.299(6) Uani 1 1 d .
O12 O 0.0853(9) 0.9307(4) 0.6122(4) 0.301(6) Uani 1 1 d .
O13 O 0.2389(14) 0.7077(5) 0.8744(5) 0.453(11) Uani 1 1 d D
H13B H 0.1941 0.6877 0.8526 0.679 Uiso 1 1 d R
O14 O 0.2485(14) 0.5564(9) 0.8749(10) 0.661(18) Uani 1 1 d D
H14B H 0.2378 0.5909 0.8518 0.992 Uiso 1 1 d R

loop_
_atom_site_aniso_label
_atom_site_aniso_U_11
_atom_site_aniso_U_22
_atom_site_aniso_U_33
_atom_site_aniso_U_23
_atom_site_aniso_U_13
_atom_site_aniso_U_12
Cu1 0.0587(6) 0.0620(5) 0.0696(5) -0.0035(4) 0.0026(4) -0.0005(5)
Cu2 0.0839(7) 0.0696(6) 0.0591(5) -0.0038(4) -0.0014(4) -0.0078(5)
Cu3 0.0672(7) 0.0738(6) 0.0634(5) 0.0052(4) 0.0043(4) 0.0033(5)
C1 0.062(6) 0.082(5) 0.080(5) 0.013(4) -0.008(4) -0.003(5)
C2 0.058(6) 0.104(7) 0.120(7) -0.008(5) 0.009(5) -0.003(5)
C3 0.067(7) 0.095(7) 0.142(9) -0.008(6) -0.016(6) 0.028(6)
C4 0.080(8) 0.068(6) 0.088(7) -0.012(5) -0.011(5) 0.014(5)
C5 0.133(11) 0.077(7) 0.128(9) 0.013(6) -0.050(7) 0.024(6)
C6 0.191(15) 0.054(6) 0.107(9) 0.010(5) -0.043(8) 0.006(7)
C7 0.167(11) 0.052(5) 0.063(6) 0.004(4) -0.002(6) -0.002(6)
C8 0.230(15) 0.073(7) 0.077(7) 0.012(5) 0.026(9) -0.027(9)
C9 0.233(14) 0.080(7) 0.087(8) -0.010(6) 0.067(8) -0.035(9)
C10 0.119(8) 0.079(6) 0.081(6) -0.003(4) 0.035(5) -0.014(5)
C11 0.094(7) 0.040(4) 0.061(5) -0.006(4) -0.001(5) 0.000(5)
C12 0.069(6) 0.047(4) 0.071(5) -0.009(4) -0.010(5) 0.005(4)
C13 0.058(5) 0.068(5) 0.053(4) 0.007(4) 0.003(4) 0.003(4)
C14 0.070(6) 0.080(5) 0.048(4) -0.001(4) 0.013(4) 0.010(4)
C15 0.070(6) 0.075(5) 0.057(5) -0.015(3) 0.001(4) -0.001(5)
C16 0.045(5) 0.070(5) 0.052(4) 0.003(4) 0.000(4) -0.004(4)
C17 0.081(7) 0.090(6) 0.055(5) 0.005(4) 0.007(4) -0.019(5)
C18 0.035(5) 0.114(6) 0.068(5) 0.005(4) 0.003(4) -0.006(4)
C19 0.056(6) 0.062(5) 0.060(5) 0.004(4) 0.007(4) 0.000(4)
C20 0.053(5) 0.094(6) 0.094(6) 0.004(5) 0.009(5) 0.004(5)
C21 0.075(7) 0.101(6) 0.108(7) -0.010(5) 0.040(5) 0.020(5)
C22 0.080(7) 0.083(5) 0.078(5) -0.014(4) 0.022(5) 0.008(5)
C23 0.049(5) 0.067(5) 0.045(4) 0.008(3) 0.006(4) 0.000(4)
C24 0.048(5) 0.051(4) 0.050(4) 0.003(3) 0.006(4) 0.002(4)
C25 0.051(5) 0.063(4) 0.049(4) 0.002(4) -0.003(3) 0.000(4)
C26 0.094(8) 0.105(6) 0.073(6) 0.003(4) 0.021(5) 0.004(6)
C27 0.058(7) 0.131(8) 0.168(10) -0.003(7) 0.031(6) -0.003(6)
C28 0.085(8) 0.105(7) 0.133(9) -0.013(6) -0.013(7) -0.016(6)
C29 0.089(8) 0.066(5) 0.091(7) 0.001(5) 0.000(6) -0.013(5)
C30 0.118(10) 0.072(6) 0.113(9) -0.012(6) -0.053(6) -0.003(6)
C31 0.152(11) 0.075(6) 0.082(7) -0.024(5) -0.026(7) 0.000(7)
C32 0.155(10) 0.059(5) 0.056(6) -0.013(4) -0.009(6) -0.004(6)
C33 0.164(12) 0.109(7) 0.081(7) -0.020(5) 0.041(8) 0.007(8)
C34 0.161(11) 0.116(8) 0.100(8) -0.005(6) 0.061(7) 0.016(7)
C35 0.107(8) 0.117(7) 0.067(6) -0.006(5) 0.022(5) 0.001(6)
C36 0.100(8) 0.054(5) 0.050(5) 0.006(4) 0.005(5) -0.005(5)
C37 0.077(7) 0.055(4) 0.068(6) 0.001(4) -0.007(5) -0.011(4)
C38 0.090(6) 0.047(4) 0.061(5) -0.008(4) -0.002(4) -0.005(4)
C39 0.092(8) 0.090(6) 0.085(6) 0.013(4) 0.027(5) 0.018(5)
C40 0.097(9) 0.137(9) 0.104(7) 0.028(6) 0.048(6) 0.054(7)
C41 0.076(8) 0.162(10) 0.095(7) 0.023(7) 0.024(5) 0.013(8)
C42 0.076(8) 0.118(8) 0.075(6) 0.010(5) 0.014(5) 0.005(7)
C43 0.084(8) 0.192(11) 0.080(7) 0.002(7) 0.007(5) -0.029(9)
C44 0.106(10) 0.141(10) 0.097(7) -0.009(6) 0.007(6) -0.047(8)
C45 0.096(9) 0.105(8) 0.093(6) 0.014(6) -0.013(6) -0.025(8)
C46 0.139(10) 0.072(7) 0.138(8) -0.021(5) -0.026(7) -0.005(7)
C47 0.124(10) 0.099(8) 0.173(9) -0.025(6) -0.037(8) 0.031(8)
C48 0.105(8) 0.077(6) 0.128(7) -0.027(5) -0.018(5) 0.013(6)
C49 0.087(7) 0.080(6) 0.057(5) 0.001(4) 0.005(5) -0.004(6)
C50 0.063(7) 0.117(8) 0.063(5) 0.022(5) 0.006(4) -0.013(6)
C51 0.075(7) 0.105(6) 0.089(6) 0.012(5) 0.002(5) -0.015(5)
C52 0.114(9) 0.142(7) 0.073(6) 0.032(5) 0.022(5) -0.012(6)
C53 0.102(8) 0.129(7) 0.072(6) 0.030(5) 0.000(6) 0.000(6)
C54 0.081(7) 0.088(5) 0.068(6) 0.004(4) -0.011(5) -0.008(5)
C55 0.099(9) 0.091(6) 0.079(6) 0.012(5) -0.021(6) -0.017(6)
C56 0.082(8) 0.078(5) 0.104(8) -0.009(5) -0.035(5) 0.008(5)
C57 0.060(6) 0.078(5) 0.084(6) -0.004(4) -0.006(5) 0.000(5)
C58 0.079(7) 0.103(6) 0.115(8) -0.006(6) -0.005(6) 0.005(5)
C59 0.064(7) 0.146(8) 0.122(8) 0.013(6) 0.031(5) 0.015(6)
C60 0.069(7) 0.132(7) 0.088(6) 0.005(5) 0.022(5) 0.011(6)
C61 0.067(6) 0.059(4) 0.067(5) -0.003(4) -0.002(5) -0.005(4)
C62 0.060(6) 0.062(5) 0.059(5) 0.001(4) -0.002(4) -0.004(4)
C63 0.60(4) 0.136(15) 0.48(3) -0.005(17) 0.37(3) -0.09(2)
C64 0.285(16) 0.207(14) 0.193(12) -0.070(10) 0.097(11) -0.087(13)
C65 0.60(5) 0.24(2) 0.31(3) -0.101(19) -0.19(3) 0.29(3)
C66 0.43(3) 0.302(18) 0.127(11) 0.011(10) 0.003(13) 0.243(18)
Cl1 0.0738(18) 0.125(2) 0.0999(18) 0.0107(16) 0.0223(13) 0.0165(16)
Cl2 0.127(3) 0.137(3) 0.143(3) -0.027(2) 0.0020(19) -0.046(2)
Cl3 0.101(2) 0.150(2) 0.0828(19) -0.0233(17) -0.0060(15) 0.0071(18)
N1 0.059(4) 0.061(4) 0.059(4) -0.002(3) 0.002(3) -0.008(3)
N2 0.095(6) 0.068(4) 0.057(4) -0.014(3) 0.029(4) -0.027(4)
N3 0.053(4) 0.056(3) 0.046(3) 0.004(2) 0.009(3) 0.009(3)
N4 0.057(4) 0.063(4) 0.068(4) -0.010(3) 0.016(3) 0.004(3)
N5 0.068(4) 0.064(3) 0.063(4) -0.006(3) -0.002(3) 0.003(3)
N6 0.084(5) 0.074(4) 0.058(4) -0.005(3) 0.015(4) -0.006(3)
N7 0.079(5) 0.066(4) 0.067(4) -0.001(3) 0.017(4) -0.002(4)
N8 0.069(4) 0.068(4) 0.068(4) 0.005(3) 0.005(3) 0.004(3)
N9 0.058(5) 0.083(5) 0.066(4) 0.010(3) 0.010(3) 0.009(4)
N10 0.068(5) 0.067(4) 0.085(4) -0.007(3) -0.002(3) 0.007(4)
N11 0.066(5) 0.079(4) 0.058(4) 0.011(3) 0.002(3) -0.006(4)
N12 0.053(4) 0.087(4) 0.070(4) -0.004(3) 0.010(3) 0.008(3)
O1 0.057(4) 0.179(6) 0.229(6) 0.027(4) 0.032(4) 0.015(4)
O2 0.163(7) 0.224(7) 0.148(6) 0.009(5) -0.007(5) 0.016(5)
O3 0.193(7) 0.186(6) 0.195(6) -0.087(5) 0.071(5) 0.016(5)
O4 0.119(6) 0.214(7) 0.265(8) 0.149(6) 0.065(5) 0.022(5)
O5 0.50(2) 0.56(2) 0.175(9) 0.184(11) 0.030(10) -0.183(16)
O6 0.294(12) 0.160(7) 0.308(11) -0.033(7) -0.103(8) -0.052(8)
O7 0.163(8) 0.203(7) 0.249(8) -0.060(6) 0.021(6) -0.042(6)
O8 0.087(8) 0.301(13) 0.70(3) -0.188(13) -0.045(10) 0.020(8)
O9 0.198(9) 0.679(19) 0.107(6) -0.116(8) -0.048(6) 0.175(10)
O10 0.419(16) 0.302(12) 0.296(12) -0.110(10) 0.110(10) -0.175(11)
O11 0.311(12) 0.348(12) 0.245(9) -0.017(7) 0.068(8) 0.222(10)
O12 0.548(19) 0.216(9) 0.158(8) 0.019(6) 0.122(9) 0.008(10)
O13 0.85(3) 0.327(15) 0.213(10) -0.015(11) 0.212(13) -0.17(2)
O14 0.67(4) 0.67(4) 0.60(3) 0.01(2) -0.16(2) -0.22(3)

loop_
_atom_type_symbol
_atom_type_description
_atom_type_scat_dispersion_real
_atom_type_scat_dispersion_imag
_atom_type_scat_source
C C 0.0033 0.0016 'International Tables Vol C Tables 4.2.6.8 and 6.1.1.4'
H H 0.0000 0.0000 'International Tables Vol C Tables 4.2.6.8 and 6.1.1.4'
N N 0.0061 0.0033 'International Tables Vol C Tables 4.2.6.8 and 6.1.1.4'
O O 0.0106 0.0060 'International Tables Vol C Tables 4.2.6.8 and 6.1.1.4'
Cl Cl 0.1484 0.1585 'International Tables Vol C Tables 4.2.6.8 and 6.1.1.4'
Cu Cu 0.3201 1.2651 'International Tables Vol C Tables 4.2.6.8 and 6.1.1.4'

loop_
_geom_angle_atom_site_label_1
_geom_angle_atom_site_label_2
_geom_angle_atom_site_label_3
_geom_angle
N5 Cu1 N4 94.8(2)
N5 Cu1 N1 94.3(2)
N4 Cu1 N1 170.7(2)
N5 Cu1 N3 139.04(18)
N4 Cu1 N3 80.5(2)
N1 Cu1 N3 93.8(2)
N5 Cu1 N2 116.41(19)
N4 Cu1 N2 93.8(2)
N1 Cu1 N2 80.4(2)
N3 Cu1 N2 104.53(17)
C38 Cu2 C25 121.1(2)
C38 Cu2 N7 119.9(2)
C25 Cu2 N7 112.4(2)
C38 Cu2 N6 106.7(2)
C25 Cu2 N6 107.5(2)
N7 Cu2 N6 79.5(2)
N8 Cu3 N12 93.1(2)
N8 Cu3 N9 89.5(2)
N12 Cu3 N9 172.6(2)
N8 Cu3 N11 162.5(2)
N12 Cu3 N11 81.6(2)
N9 Cu3 N11 93.9(2)
N8 Cu3 N10 100.24(19)
N12 Cu3 N10 106.3(2)
N9 Cu3 N10 80.1(3)
N11 Cu3 N10 97.24(19)
N1 C1 C2 123.9(7)
N1 C1 H1A 118.1
C2 C1 H1A 118.1
C3 C2 C1 118.0(8)
C3 C2 H2A 121.0
C1 C2 H2A 121.0
C2 C3 C4 120.2(9)
C2 C3 H3A 119.9
C4 C3 H3A 119.9
C3 C4 C12 117.6(8)
C3 C4 C5 124.5(10)
C12 C4 C5 117.9(9)
C6 C5 C4 121.6(11)
C6 C5 H5A 119.2
C4 C5 H5A 119.2
C5 C6 C7 122.1(11)
C5 C6 H6A 119.0
C7 C6 H6A 119.0
C8 C7 C11 119.0(11)
C8 C7 C6 124.4(10)
C11 C7 C6 116.6(10)
C9 C8 C7 120.1(12)
C9 C8 H8A 120.0
C7 C8 H8A 120.0
C8 C9 C10 119.7(12)
C8 C9 H9A 120.2
C10 C9 H9A 120.2
N2 C10 C9 121.7(9)
N2 C10 H10A 119.2
C9 C10 H10A 119.2
N2 C11 C12 117.2(7)
N2 C11 C7 120.8(9)
C12 C11 C7 122.0(9)
N1 C12 C11 118.0(7)
N1 C12 C4 122.2(8)
C11 C12 C4 119.7(8)
N3 C13 C14 122.3(6)
N3 C13 H13A 118.8
C14 C13 H13A 118.8
C15 C14 C13 120.4(6)
C15 C14 H14A 119.8
C13 C14 H14A 119.8
C14 C15 C16 118.7(6)
C14 C15 H15A 120.7
C16 C15 H15A 120.7
C24 C16 C15 118.1(7)
C24 C16 C17 117.7(7)
C15 C16 C17 124.2(7)
C18 C17 C16 122.3(7)
C18 C17 H17A 118.9
C16 C17 H17A 118.9
C17 C18 C19 120.6(7)
C17 C18 H18A 119.7
C19 C18 H18A 119.7
C20 C19 C23 118.0(7)
C20 C19 C18 124.3(7)
C23 C19 C18 117.7(7)
C21 C20 C19 120.4(7)
C21 C20 H20A 119.8
C19 C20 H20A 119.8
C20 C21 C22 119.5(7)
C20 C21 H21A 120.3
C22 C21 H21A 120.3
N4 C22 C21 121.1(7)
N4 C22 H22A 119.4
C21 C22 H22A 119.4
N4 C23 C19 121.8(6)
N4 C23 C24 117.0(7)
C19 C23 C24 121.2(7)
N3 C24 C16 122.9(6)
N3 C24 C23 116.6(6)
C16 C24 C23 120.5(7)
N5 C25 Cu2 173.4(6)
N6 C26 C27 124.1(8)
N6 C26 H26A 118.0
C27 C26 H26A 118.0
C28 C27 C26 118.7(9)
C28 C27 H27A 120.6
C26 C27 H27A 120.6
C27 C28 C29 119.9(9)
C27 C28 H28A 120.1
C29 C28 H28A 120.1
C28 C29 C37 118.2(9)
C28 C29 C30 122.7(10)
C37 C29 C30 119.1(9)
C31 C30 C29 121.4(10)
C31 C30 H30A 119.3
C29 C30 H30A 119.3
C30 C31 C32 120.1(10)
C30 C31 H31A 119.9
C32 C31 H31A 119.9
C33 C32 C31 123.1(9)
C33 C32 C36 115.9(10)
C31 C32 C36 121.0(10)
C34 C33 C32 120.7(10)
C34 C33 H33A 119.7
C32 C33 H33A 119.7
C33 C34 C35 118.8(10)
C33 C34 H34A 120.6
C35 C34 H34A 120.6
N7 C35 C34 123.3(8)
N7 C35 H35A 118.3
C34 C35 H35A 118.3
N7 C36 C32 124.8(8)
N7 C36 C37 117.3(7)
C32 C36 C37 117.9(9)
N6 C37 C29 123.0(8)
N6 C37 C36 116.6(7)
C29 C37 C36 120.4(8)
N8 C38 Cu2 172.8(7)
N9 C39 C40 121.2(8)
N9 C39 H39A 119.4
C40 C39 H39A 119.4
C41 C40 C39 119.2(9)
C41 C40 H40A 120.4
C39 C40 H40A 120.4
C40 C41 C42 120.2(10)
C40 C41 H41A 119.9
C42 C41 H41A 119.9
C41 C42 C50 118.3(10)
C41 C42 C43 122.9(11)
C50 C42 C43 118.8(10)
C44 C43 C42 122.0(10)
C44 C43 H43A 119.0
C42 C43 H43A 119.0
C43 C44 C45 120.5(10)
C43 C44 H44A 119.8
C45 C44 H44A 119.8
C46 C45 C49 115.5(10)
C46 C45 C44 125.3(10)
C49 C45 C44 119.0(10)
C47 C46 C45 119.9(10)
C47 C46 H46A 120.0
C45 C46 H46A 120.0
C46 C47 C48 119.8(10)
C46 C47 H47A 120.1
C48 C47 H47A 120.1
N10 C48 C47 123.9(9)
N10 C48 H48A 118.0
C47 C48 H48A 118.0
N10 C49 C45 124.6(9)
N10 C49 C50 116.7(8)
C45 C49 C50 118.6(10)
N9 C50 C42 121.6(9)
N9 C50 C49 117.4(8)
C42 C50 C49 121.0(9)
N11 C51 C52 122.2(7)
N11 C51 H51A 118.9
C52 C51 H51A 118.9
C53 C52 C51 119.1(8)
C53 C52 H52A 120.5
C51 C52 H52A 120.5
C52 C53 C54 120.7(8)
C52 C53 H53A 119.7
C54 C53 H53A 119.7
C53 C54 C62 117.1(8)
C53 C54 C55 125.4(9)
C62 C54 C55 117.4(8)
C56 C55 C54 122.9(9)
C56 C55 H55A 118.5
C54 C55 H55A 118.5
C55 C56 C57 120.6(9)
C55 C56 H56A 119.7
C57 C56 H56A 119.7
C61 C57 C58 116.2(8)
C61 C57 C56 118.5(8)
C58 C57 C56 125.2(9)
C59 C58 C57 120.3(9)
C59 C58 H58A 119.8
C57 C58 H58A 119.8
C58 C59 C60 119.9(8)
C58 C59 H59A 120.0
C60 C59 H59A 120.0
N12 C60 C59 121.9(7)
N12 C60 H60A 119.1
C59 C60 H60A 119.1
N12 C61 C57 123.8(7)
N12 C61 C62 116.4(7)
C57 C61 C62 119.8(8)
N11 C62 C54 122.8(7)
N11 C62 C61 116.5(7)
C54 C62 C61 120.7(8)
O13 C63 C64 131(2)
O13 C63 H63A 104.6
C64 C63 H63A 104.6
O13 C63 H63B 104.6
C64 C63 H63B 104.6
H63A C63 H63B 105.7
C63 C64 H64A 109.5
C63 C64 H64B 109.5
H64A C64 H64B 109.5
C63 C64 H64C 109.5
H64A C64 H64C 109.5
H64B C64 H64C 109.5
O14 C65 C66 129(2)
O14 C65 H65A 105.1
C66 C65 H65A 105.1
O14 C65 H65B 105.1
C66 C65 H65B 105.1
H65A C65 H65B 105.9
C65 C66 H66A 109.5
C65 C66 H66B 109.5
H66A C66 H66B 109.5
C65 C66 H66C 109.5
H66A C66 H66C 109.5
H66B C66 H66C 109.5
O4 Cl1 O1 113.0(4)
O4 Cl1 O3 111.8(4)
O1 Cl1 O3 114.4(4)
O4 Cl1 O2 108.2(5)
O1 Cl1 O2 107.1(4)
O3 Cl1 O2 101.3(4)
O5 Cl2 O8 101.7(8)
O5 Cl2 O6 112.7(8)
O8 Cl2 O6 107.8(7)
O5 Cl2 O7 109.3(7)
O8 Cl2 O7 113.1(7)
O6 Cl2 O7 111.9(5)
O9 Cl3 O10 105.2(8)
O9 Cl3 O12 118.0(8)
O10 Cl3 O12 95.1(6)
O9 Cl3 O11 108.0(5)
O10 Cl3 O11 118.3(8)
O12 Cl3 O11 112.1(6)
C1 N1 C12 118.1(7)
C1 N1 Cu1 127.6(5)
C12 N1 Cu1 114.3(5)
C10 N2 C11 118.8(7)
C10 N2 Cu1 131.1(6)
C11 N2 Cu1 110.1(5)
C13 N3 C24 117.6(5)
C13 N3 Cu1 131.2(5)
C24 N3 Cu1 111.0(4)
C22 N4 C23 119.2(6)
C22 N4 Cu1 126.8(5)
C23 N4 Cu1 113.8(4)
C25 N5 Cu1 173.6(5)
C26 N6 C37 116.1(7)
C26 N6 Cu2 130.7(6)
C37 N6 Cu2 113.2(5)
C35 N7 C36 116.5(7)
C35 N7 Cu2 130.1(6)
C36 N7 Cu2 113.4(5)
C38 N8 Cu3 166.0(6)
C39 N9 C50 119.5(7)
C39 N9 Cu3 125.1(6)
C50 N9 Cu3 115.1(6)
C48 N10 C49 116.2(7)
C48 N10 Cu3 133.2(6)
C49 N10 Cu3 110.6(5)
C51 N11 C62 118.1(6)
C51 N11 Cu3 129.8(6)
C62 N11 Cu3 111.9(5)
C60 N12 C61 117.7(7)
C60 N12 Cu3 129.0(6)
C61 N12 Cu3 113.3(5)
C63 O13 H13B 110.1
C65 O14 H14B 110.6

loop_
_geom_bond_atom_site_label_1
_geom_bond_atom_site_label_2
_geom_bond_distance
Cu1 N5 1.939(5)
Cu1 N4 1.985(5)
Cu1 N1 2.000(5)
Cu1 N3 2.079(4)
Cu1 N2 2.121(5)
Cu2 C38 1.906(6)
Cu2 C25 1.908(6)
Cu2 N7 2.071(5)
Cu2 N6 2.087(6)
Cu3 N8 1.962(5)
Cu3 N12 1.999(5)
Cu3 N9 2.009(5)
Cu3 N11 2.038(5)
Cu3 N10 2.182(5)
C1 N1 1.307(7)
C1 C2 1.391(8)
C1 H1A 0.9300
C2 C3 1.369(8)
C2 H2A 0.9300
C3 C4 1.384(9)
C3 H3A 0.9300
C4 C12 1.401(9)
C4 C5 1.430(10)
C5 C6 1.325(11)
C5 H5A 0.9300
C6 C7 1.433(12)
C6 H6A 0.9300
C7 C8 1.374(12)
C7 C11 1.398(9)
C8 C9 1.333(12)
C8 H8A 0.9300
C9 C10 1.418(10)
C9 H9A 0.9300
C10 N2 1.314(8)
C10 H10A 0.9300
C11 N2 1.374(8)
C11 C12 1.397(8)
C12 N1 1.357(7)
C13 N3 1.326(6)
C13 C14 1.394(7)
C13 H13A 0.9300
C14 C15 1.352(7)
C14 H14A 0.9300
C15 C16 1.400(7)
C15 H15A 0.9300
C16 C24 1.384(7)
C16 C17 1.423(8)
C17 C18 1.336(8)
C17 H17A 0.9300
C18 C19 1.427(7)
C18 H18A 0.9300
C19 C20 1.378(8)
C19 C23 1.392(8)
C20 C21 1.343(8)
C20 H20A 0.9300
C21 C22 1.414(8)
C21 H21A 0.9300
C22 N4 1.317(7)
C22 H22A 0.9300
C23 N4 1.361(6)
C23 C24 1.400(7)
C24 N3 1.361(7)
C25 N5 1.158(5)
C26 N6 1.332(8)
C26 C27 1.385(9)
C26 H26A 0.9300
C27 C28 1.363(9)
C27 H27A 0.9300
C28 C29 1.371(9)
C28 H28A 0.9300
C29 C37 1.397(9)
C29 C30 1.415(9)
C30 C31 1.350(10)
C30 H30A 0.9300
C31 C32 1.404(11)
C31 H31A 0.9300
C32 C33 1.401(11)
C32 C36 1.408(8)
C33 C34 1.354(10)
C33 H33A 0.9300
C34 C35 1.421(9)
C34 H34A 0.9300
C35 N7 1.321(8)
C35 H35A 0.9300
C36 N7 1.361(8)
C36 C37 1.426(9)
C37 N6 1.364(7)
C38 N8 1.147(6)
C39 N9 1.331(7)
C39 C40 1.397(9)
C39 H39A 0.9300
C40 C41 1.375(9)
C40 H40A 0.9300
C41 C42 1.383(10)
C41 H41A 0.9300
C42 C50 1.384(9)
C42 C43 1.410(10)
C43 C44 1.367(10)
C43 H43A 0.9300
C44 C45 1.437(11)
C44 H44A 0.9300
C45 C46 1.393(10)
C45 C49 1.406(9)
C46 C47 1.346(10)
C46 H46A 0.9300
C47 C48 1.381(9)
C47 H47A 0.9300
C48 N10 1.302(7)
C48 H48A 0.9300
C49 N10 1.355(8)
C49 C50 1.457(9)
C50 N9 1.372(8)
C51 N11 1.322(7)
C51 C52 1.410(8)
C51 H51A 0.9300
C52 C53 1.359(9)
C52 H52A 0.9300
C53 C54 1.385(9)
C53 H53A 0.9300
C54 C62 1.401(8)
C54 C55 1.404(9)
C55 C56 1.330(9)
C55 H55A 0.9300
C56 C57 1.428(9)
C56 H56A 0.9300
C57 C61 1.389(8)
C57 C58 1.395(9)
C58 C59 1.353(8)
C58 H58A 0.9300
C59 C60 1.400(9)
C59 H59A 0.9300
C60 N12 1.318(7)
C60 H60A 0.9300
C61 N12 1.372(7)
C61 C62 1.416(8)
C62 N11 1.371(7)
C63 O13 1.235(14)
C63 C64 1.399(15)
C63 H63A 0.9700
C63 H63B 0.9700
C64 H64A 0.9600
C64 H64B 0.9600
C64 H64C 0.9600
C65 O14 1.229(16)
C65 C66 1.400(17)
C65 H65A 0.9700
C65 H65B 0.9700
C66 H66A 0.9600
C66 H66B 0.9600
C66 H66C 0.9600
Cl1 O4 1.352(5)
Cl1 O1 1.382(5)
Cl1 O3 1.382(6)
Cl1 O2 1.389(6)
Cl2 O5 1.259(8)
Cl2 O8 1.292(8)
Cl2 O6 1.334(7)
Cl2 O7 1.377(7)
Cl3 O9 1.229(6)
Cl3 O10 1.288(9)
Cl3 O12 1.313(8)
Cl3 O11 1.317(7)
O13 H13B 0.8500
O14 H14B 0.9600
